data_4035450
loop_
_publ_author_name
'Li, Zhi-Min'
'Li, Ya-Wei'
'Cao, Xiao-Ping'
'Chow, Hak-Fun'
'Kuck, Dietmar'

_publ_section_title
;
 Biconcave and Convex-Concave Tribenzotriquinacene Dimers.
;
_journal_issue 7
_journal_name_full 'The Journal of organic chemistry'
_journal_page_first 3433
_journal_page_last 3440
_journal_paper_doi 10.1021/acs.joc.8b00375
_journal_volume 83
_journal_year 2018
_chemical_formula_moiety '4(C H Cl3), 2(C32 H34 N)'
_chemical_formula_sum 'C68 H72 Cl12 N2'
_chemical_formula_weight 1342.67
_space_group_crystal_system monoclinic
_space_group_IT_number 14
_space_group_name_Hall '-P 2ybc'
_space_group_name_H-M_alt 'P 1 21/c 1'
_atom_sites_solution_hydrogens geom
_atom_sites_solution_primary direct
_audit_creation_date 2017-11-14
_audit_creation_method
;
Olex2 1.2
(compiled 2017.03.28 svn.r3405 for OlexSys, GUI svn.r5337)
;
_cell_angle_alpha 90
_cell_angle_beta 108.866(7)
_cell_angle_gamma 90
_cell_formula_units_Z 4
_cell_length_a 31.242(2)
_cell_length_b 11.0682(6)
_cell_length_c 20.7564(12)
_cell_measurement_reflns_used 3406
_cell_measurement_temperature 173.00(10)
_cell_measurement_theta_max 21.5020
_cell_measurement_theta_min 3.7170
_cell_volume 6791.8(7)
_computing_cell_refinement
;
CrysAlisPro, Agilent Technologies,
Version 1.171.37.33 (release 27-03-2014 CrysAlis171 .NET)
(compiled Mar 27 2014,17:12:48)
;
_computing_data_collection
;
CrysAlisPro, Agilent Technologies,
Version 1.171.37.33 (release 27-03-2014 CrysAlis171 .NET)
(compiled Mar 27 2014,17:12:48)
;
_computing_data_reduction
;
CrysAlisPro, Agilent Technologies,
Version 1.171.37.33 (release 27-03-2014 CrysAlis171 .NET)
(compiled Mar 27 2014,17:12:48)
;
_computing_molecular_graphics 'Olex2 (Dolomanov et al., 2009)'
_computing_publication_material 'Olex2 (Dolomanov et al., 2009)'
_computing_structure_refinement 'ShelXL (Sheldrick, 2015)'
_computing_structure_solution 'ShelXS (Sheldrick, 2008)'
_diffrn_ambient_environment N~2~
_diffrn_ambient_temperature 173.00(10)
_diffrn_detector 'CCD plate'
_diffrn_detector_area_resol_mean 16.0733
_diffrn_detector_type Eos
_diffrn_measured_fraction_theta_full 0.995
_diffrn_measured_fraction_theta_max 0.995
_diffrn_measurement_details
;
#__ type_ start__ end____ width___ exp.time_
  1 omega   48.00   80.25   0.7500   16.0000
omega____ theta____ kappa____ phi______ frames
    -       22.6305  178.0000    0.0000 43

#__ type_ start__ end____ width___ exp.time_
  2 omega   73.00   99.25   0.7500   16.0000
omega____ theta____ kappa____ phi______ frames
    -       22.6305  178.0000 -180.0000 35

#__ type_ start__ end____ width___ exp.time_
  3 omega   42.00   68.25   0.7500   16.0000
omega____ theta____ kappa____ phi______ frames
    -       22.6305  178.0000  -30.0000 35

#__ type_ start__ end____ width___ exp.time_
  4 omega    0.00   59.25   0.7500   16.0000
omega____ theta____ kappa____ phi______ frames
    -       22.6305   57.0000 -150.0000 79

#__ type_ start__ end____ width___ exp.time_
  5 omega  -45.00   79.50   0.7500   16.0000
omega____ theta____ kappa____ phi______ frames
    -       22.6305  -19.0000    0.0000 166
;
_diffrn_measurement_device 'four-circle diffractometer'
_diffrn_measurement_device_type 'SuperNova, Dual, Cu at zero, Eos'
_diffrn_measurement_method '\w scans'
_diffrn_orient_matrix_UB_11 -0.0194504000
_diffrn_orient_matrix_UB_12 0.0308635000
_diffrn_orient_matrix_UB_13 -0.0208289000
_diffrn_orient_matrix_UB_21 -0.0135478000
_diffrn_orient_matrix_UB_22 -0.0508520000
_diffrn_orient_matrix_UB_23 0.0012550000
_diffrn_orient_matrix_UB_31 -0.0036474000
_diffrn_orient_matrix_UB_32 0.0239257000
_diffrn_orient_matrix_UB_33 0.0294823000
_diffrn_radiation_monochromator mirror
_diffrn_radiation_probe x-ray
_diffrn_radiation_type MoK\a
_diffrn_radiation_wavelength 0.71073
_diffrn_reflns_av_R_equivalents 0.0859
_diffrn_reflns_av_unetI/netI 0.1345
_diffrn_reflns_Laue_measured_fraction_full 0.995
_diffrn_reflns_Laue_measured_fraction_max 0.995
_diffrn_reflns_limit_h_max 31
_diffrn_reflns_limit_h_min -38
_diffrn_reflns_limit_k_max 13
_diffrn_reflns_limit_k_min -13
_diffrn_reflns_limit_l_max 25
_diffrn_reflns_limit_l_min -25
_diffrn_reflns_number 29733
_diffrn_reflns_point_group_measured_fraction_full 0.995
_diffrn_reflns_point_group_measured_fraction_max 0.995
_diffrn_reflns_theta_full 25.242
_diffrn_reflns_theta_max 26.022
_diffrn_reflns_theta_min 3.382
_diffrn_source 'SuperNova (Mo) X-ray Source'
_exptl_absorpt_coefficient_mu 0.530
_exptl_absorpt_correction_T_max 1.00000
_exptl_absorpt_correction_T_min 0.73297
_exptl_absorpt_correction_type multi-scan
_exptl_absorpt_process_details
;
CrysAlisPro, Agilent Technologies,
Version 1.171.37.33 (release 27-03-2014 CrysAlis171 .NET)
(compiled Mar 27 2014,17:12:48)
Empirical absorption correction using spherical harmonics,
 implemented in SCALE3 ABSPACK scaling algorithm.
;
_exptl_crystal_colour 'clear light yellow'
_exptl_crystal_colour_lustre clear
_exptl_crystal_colour_modifier light
_exptl_crystal_colour_primary yellow
_exptl_crystal_density_diffrn 1.313
_exptl_crystal_description block
_exptl_crystal_F_000 2792
_exptl_crystal_size_max 0.26
_exptl_crystal_size_mid 0.23
_exptl_crystal_size_min 0.16
_refine_diff_density_max 1.088
_refine_diff_density_min -0.672
_refine_diff_density_rms 0.112
_refine_ls_extinction_method none
_refine_ls_goodness_of_fit_ref 1.126
_refine_ls_hydrogen_treatment constr
_refine_ls_matrix_type full
_refine_ls_number_parameters 765
_refine_ls_number_reflns 13315
_refine_ls_number_restraints 0
_refine_ls_restrained_S_all 1.126
_refine_ls_R_factor_all 0.2170
_refine_ls_R_factor_gt 0.1318
_refine_ls_shift/su_max 0.001
_refine_ls_shift/su_mean 0.000
_refine_ls_structure_factor_coef Fsqd
_refine_ls_weighting_details 'w=1/[\s^2^(Fo^2^)+(0.2000P)^2^] where P=(Fo^2^+2Fc^2^)/3'
_refine_ls_weighting_scheme calc
_refine_ls_wR_factor_gt 0.3449
_refine_ls_wR_factor_ref 0.4114
_reflns_Friedel_coverage 0.000
_reflns_number_gt 6165
_reflns_number_total 13315
_reflns_threshold_expression 'I > 2\s(I)'
_cod_data_source_file jo8b00375_si_005.cif
_cod_data_source_block lizhm_1110
_cod_original_cell_volume 6791.8(8)
_cod_database_code 4035450
_shelx_shelxl_version_number 2014/7
_shelx_space_group_comment
;
The symmetry employed for this shelxl refinement is uniquely defined
by the following loop, which should always be used as a source of
symmetry information in preference to the above space-group names.
They are only intended as comments.
;
_reflns_odcompleteness_completeness 99.68
_reflns_odcompleteness_iscentric 1
_reflns_odcompleteness_theta 26.32
_olex2_refinement_description
;
1. Fixed Uiso
 At 1.2 times of:
  All C(H) groups, All C(H,H) groups
 At 1.5 times of:
  All C(H,H,H) groups
2. Others
 Fixed Sof: C62(0.75) C63(0.75) C62'(0.25) C63'(0.25)
3.a Ternary CH refined with riding coordinates:
 C64(H64), C65(H65), C66(H66), C67(H67)
3.b Secondary CH2 refined with riding coordinates:
 C24(H24A,H24B), C25(H25A,H25B), C27(H27A,H27B), C28(H28A,H28B), C30(H30A,
 H30B), C31(H31A,H31B), C54(H54A,H54B), C55(H55A,H55B), C58(H58A,H58B),
 C59(H59A,H59B), C61(H61A,H61B), C62(H62A,H62B)
3.c Aromatic/amide H refined with riding coordinates:
 C11(H11), C12(H12), C13(H13), C14(H14), C15(H15), C18(H18), C19(H19),
 C20(H20), C21(H21), C22(H22), C41(H41), C42(H42), C43(H43), C44(H44), C45(H45),
  C46(H46), C47(H47), C48(H48), C50(H50), C53(H53)
3.d Idealised Me refined as rotating group:
 C23(H23A,H23B,H23C), C26(H26A,H26B,H26C), C29(H29A,H29B,H29C), C32(H32A,H32B,
 H32C), C56(H56A,H56B,H56C), C57(H57A,H57B,H57C), C60(H60A,H60B,H60C), C63(H63A,
 H63B,H63C)
;
_olex2_date_sample_data_collection 2017-11-10
_olex2_submission_special_instructions 'No special instructions were received'

loop_
_space_group_symop_operation_xyz
'x, y, z'
'-x, y+1/2, -z+1/2'
'-x, -y, -z'
'x, -y-1/2, z-1/2'

loop_
_atom_site_label
_atom_site_type_symbol
_atom_site_fract_x
_atom_site_fract_y
_atom_site_fract_z
_atom_site_U_iso_or_equiv
_atom_site_adp_type
_atom_site_occupancy
_atom_site_site_symmetry_order
_atom_site_calc_flag
_atom_site_refinement_flags_posn
_atom_site_refinement_flags_occupancy
_atom_site_disorder_assembly
_atom_site_disorder_group
Cl1 Cl 0.44387(10) 0.6879(2) 0.35042(12) 0.0872(9) Uani 1 1 d . . . .
Cl2 Cl 0.42024(13) 0.8294(2) 0.22955(12) 0.1177(13) Uani 1 1 d . . . .
Cl3 Cl 0.48811(8) 0.9171(2) 0.35012(11) 0.0815(8) Uani 1 1 d . . . .
C64 C 0.4643(3) 0.7896(9) 0.3026(4) 0.072(3) Uani 1 1 d . . . .
H64 H 0.4878 0.7489 0.2886 0.087 Uiso 1 1 calc R . . .
Cl4 Cl 0.63983(15) 1.4021(3) 0.5762(2) 0.1465(15) Uani 1 1 d . . . .
Cl5 Cl 0.68029(13) 1.2062(5) 0.66420(17) 0.1553(18) Uani 1 1 d . . . .
Cl6 Cl 0.70113(11) 1.2474(5) 0.54214(18) 0.1349(13) Uani 1 1 d . . . .
C65 C 0.6596(3) 1.2554(10) 0.5822(4) 0.079(3) Uani 1 1 d . . . .
H65 H 0.6344 1.2028 0.5575 0.095 Uiso 1 1 calc R . . .
Cl7 Cl 0.79704(11) 0.7128(4) 0.34316(16) 0.1273(13) Uani 1 1 d . . . .
Cl8 Cl 0.85662(14) 0.8835(3) 0.4315(2) 0.1405(16) Uani 1 1 d . . . .
Cl9 Cl 0.82073(12) 0.6845(4) 0.48631(18) 0.1313(13) Uani 1 1 d . . . .
C66 C 0.8397(3) 0.7374(9) 0.4222(5) 0.073(2) Uani 1 1 d . . . .
H66 H 0.8659 0.6883 0.4226 0.088 Uiso 1 1 calc R . . .
Cl10 Cl 0.94288(11) 0.8260(2) 0.59343(15) 0.0901(8) Uani 1 1 d . . . .
Cl11 Cl 0.91497(12) 0.6795(2) 0.68523(17) 0.1066(11) Uani 1 1 d . . . .
Cl12 Cl 0.98633(8) 0.5959(2) 0.63683(12) 0.0838(8) Uani 1 1 d . . . .
C67 C 0.9617(3) 0.7187(9) 0.6601(4) 0.075(3) Uani 1 1 d . . . .
H67 H 0.9843 0.7578 0.6987 0.090 Uiso 1 1 calc R . . .
N1AA N 1.00257(17) 1.4202(4) 1.0541(2) 0.0324(11) Uani 1 1 d . . . .
C1 C 0.8985(2) 1.0098(6) 0.8326(3) 0.0365(14) Uani 1 1 d . . . .
C2 C 0.90475(19) 1.0574(6) 0.8963(3) 0.0349(14) Uani 1 1 d . . . .
C3 C 0.87998(19) 1.1762(6) 0.8930(3) 0.0365(15) Uani 1 1 d . . . .
C4 C 0.91376(19) 1.2804(6) 0.9149(3) 0.0322(13) Uani 1 1 d . . . .
C5 C 0.91216(19) 1.3612(6) 0.8610(3) 0.0337(14) Uani 1 1 d . . . .
C6 C 0.8778(2) 1.3168(6) 0.7934(3) 0.0334(14) Uani 1 1 d . . . .
C7 C 0.90355(19) 1.2702(6) 0.7481(3) 0.0336(14) Uani 1 1 d . . . .
C8 C 0.8997(2) 1.1483(6) 0.7385(3) 0.0404(15) Uani 1 1 d . . . .
C9 C 0.8699(2) 1.0894(6) 0.7748(3) 0.0401(15) Uani 1 1 d . . . .
C10 C 0.8544(2) 1.1993(6) 0.8128(3) 0.0366(15) Uani 1 1 d . . . .
C11 C 0.9190(3) 0.9003(7) 0.8268(4) 0.0561(19) Uani 1 1 d . . . .
H11 H 0.9150 0.8676 0.7839 0.067 Uiso 1 1 calc R . . .
C12 C 0.9452(3) 0.8404(7) 0.8838(4) 0.056(2) Uani 1 1 d . . . .
H12 H 0.9583 0.7665 0.8799 0.068 Uiso 1 1 calc R . . .
C13 C 0.9318(2) 0.9961(6) 0.9542(3) 0.0429(16) Uani 1 1 d . . . .
H13 H 0.9359 1.0278 0.9973 0.051 Uiso 1 1 calc R . . .
C14 C 0.9519(2) 0.8914(6) 0.9476(4) 0.0476(17) Uani 1 1 d . . . .
H14 H 0.9705 0.8526 0.9863 0.057 Uiso 1 1 calc R . . .
C15 C 0.9436(2) 1.3019(6) 0.9786(3) 0.0370(15) Uani 1 1 d . . . .
H15 H 0.9447 1.2491 1.0139 0.044 Uiso 1 1 calc R . . .
C16 C 0.97249(19) 1.4010(5) 0.9914(3) 0.0289(13) Uani 1 1 d . . . .
C17 C 1.02932(19) 1.5165(6) 1.0633(3) 0.0318(13) Uani 1 1 d . . . .
C18 C 0.9386(2) 1.4602(6) 0.8710(3) 0.0369(14) Uani 1 1 d . . . .
H18 H 0.9360 1.5133 0.8352 0.044 Uiso 1 1 calc R . . .
C19 C 0.9298(2) 1.3370(7) 0.7177(3) 0.0449(17) Uani 1 1 d . . . .
H19 H 0.9328 1.4201 0.7243 0.054 Uiso 1 1 calc R . . .
C20 C 0.9512(2) 1.2788(8) 0.6779(3) 0.054(2) Uani 1 1 d . . . .
H20 H 0.9686 1.3228 0.6573 0.065 Uiso 1 1 calc R . . .
C21 C 0.9468(3) 1.1550(8) 0.6684(4) 0.061(2) Uani 1 1 d . . . .
H21 H 0.9609 1.1168 0.6407 0.073 Uiso 1 1 calc R . . .
C22 C 0.9222(3) 1.0886(7) 0.6988(3) 0.054(2) Uani 1 1 d . . . .
H22 H 0.9203 1.0051 0.6936 0.065 Uiso 1 1 calc R . . .
C23 C 0.8044(2) 1.2074(8) 0.7958(3) 0.057(2) Uani 1 1 d . . . .
H23A H 0.7928 1.1308 0.8042 0.085 Uiso 1 1 calc GR . . .
H23B H 0.7910 1.2285 0.7487 0.085 Uiso 1 1 calc GR . . .
H23C H 0.7971 1.2682 0.8236 0.085 Uiso 1 1 calc GR . . .
C24 C 0.8333(3) 1.0107(7) 0.7260(3) 0.059(2) Uani 1 1 d . . . .
H24A H 0.8474 0.9362 0.7187 0.070 Uiso 1 1 calc R . . .
H24B H 0.8117 0.9895 0.7488 0.070 Uiso 1 1 calc R . . .
C25 C 0.8069(4) 1.0627(9) 0.6562(4) 0.087(3) Uani 1 1 d . . . .
H25A H 0.7827 1.1144 0.6601 0.104 Uiso 1 1 calc R . . .
H25B H 0.8268 1.1110 0.6391 0.104 Uiso 1 1 calc R . . .
C26 C 0.7875(6) 0.9620(13) 0.6083(6) 0.175(9) Uani 1 1 d . . . .
H26A H 0.7891 0.9818 0.5641 0.262 Uiso 1 1 calc GR . . .
H26B H 0.7565 0.9497 0.6053 0.262 Uiso 1 1 calc GR . . .
H26C H 0.8045 0.8895 0.6246 0.262 Uiso 1 1 calc GR . . .
C27 C 0.8505(2) 1.1700(7) 0.9398(3) 0.0459(17) Uani 1 1 d . . . .
H27A H 0.8247 1.1188 0.9180 0.055 Uiso 1 1 calc R . . .
H27B H 0.8680 1.1305 0.9817 0.055 Uiso 1 1 calc R . . .
C28 C 0.8328(3) 1.2892(8) 0.9583(4) 0.068(2) Uani 1 1 d . . . .
H28A H 0.8578 1.3350 0.9883 0.082 Uiso 1 1 calc R . . .
H28B H 0.8195 1.3363 0.9173 0.082 Uiso 1 1 calc R . . .
C29 C 0.7976(4) 1.2685(13) 0.9935(6) 0.109(4) Uani 1 1 d . . . .
H29A H 0.7736 1.2190 0.9651 0.163 Uiso 1 1 calc GR . . .
H29B H 0.7854 1.3448 1.0012 0.163 Uiso 1 1 calc GR . . .
H29C H 0.8114 1.2287 1.0363 0.163 Uiso 1 1 calc GR . . .
C30 C 0.8469(2) 1.4238(6) 0.7601(3) 0.0450(17) Uani 1 1 d . . . .
H30A H 0.8262 1.4374 0.7855 0.054 Uiso 1 1 calc R . . .
H30B H 0.8657 1.4953 0.7655 0.054 Uiso 1 1 calc R . . .
C31 C 0.8189(3) 1.4128(7) 0.6844(4) 0.060(2) Uani 1 1 d . . . .
H31A H 0.8391 1.4013 0.6581 0.072 Uiso 1 1 calc R . . .
H31B H 0.7997 1.3419 0.6781 0.072 Uiso 1 1 calc R . . .
C32 C 0.7898(4) 1.5221(10) 0.6580(5) 0.090(3) Uani 1 1 d . . . .
H32A H 0.7763 1.5158 0.6095 0.135 Uiso 1 1 calc GR . . .
H32B H 0.8081 1.5936 0.6689 0.135 Uiso 1 1 calc GR . . .
H32C H 0.7665 1.5265 0.6787 0.135 Uiso 1 1 calc GR . . .
N10 N 0.49900(17) 0.5767(5) 0.5544(2) 0.0341(11) Uani 1 1 d . . . .
C4AA C 0.6462(2) 0.7971(6) 0.4551(3) 0.0383(15) Uani 1 1 d . . . .
C33 C 0.62126(19) 0.6819(5) 0.4112(3) 0.0324(14) Uani 1 1 d . . . .
C34 C 0.59637(18) 0.7354(6) 0.3406(3) 0.0341(14) Uani 1 1 d . . . .
C35 C 0.6046(2) 0.8577(6) 0.3373(3) 0.0427(16) Uani 1 1 d . . . .
C36 C 0.6346(2) 0.9119(6) 0.4049(3) 0.0431(16) Uani 1 1 d . . . .
C37 C 0.59688(19) 0.9420(6) 0.4888(3) 0.0384(15) Uani 1 1 d . . . .
C38 C 0.62060(18) 0.8200(6) 0.5103(3) 0.0328(14) Uani 1 1 d . . . .
C39 C 0.58679(19) 0.7197(6) 0.4990(3) 0.0368(15) Uani 1 1 d . . . .
C40 C 0.58711(19) 0.6407(5) 0.4444(3) 0.0303(13) Uani 1 1 d . . . .
C41 C 0.5693(2) 0.6759(7) 0.2837(3) 0.0472(17) Uani 1 1 d . . . .
H41 H 0.5636 0.5937 0.2856 0.057 Uiso 1 1 calc R . . .
C42 C 0.5506(2) 0.7390(9) 0.2238(3) 0.057(2) Uani 1 1 d . . . .
H42 H 0.5324 0.6986 0.1854 0.069 Uiso 1 1 calc R . . .
C43 C 0.5583(3) 0.8616(8) 0.2200(4) 0.064(2) Uani 1 1 d . . . .
H43 H 0.5454 0.9034 0.1795 0.077 Uiso 1 1 calc R . . .
C44 C 0.5854(3) 0.9206(7) 0.2767(3) 0.059(2) Uani 1 1 d . . . .
H44 H 0.5909 1.0029 0.2746 0.071 Uiso 1 1 calc R . . .
C45 C 0.5864(3) 1.1029(6) 0.4083(4) 0.0491(18) Uani 1 1 d . . . .
H45 H 0.5923 1.1365 0.3709 0.059 Uiso 1 1 calc R . . .
C46 C 0.5588(3) 1.1636(7) 0.4376(4) 0.055(2) Uani 1 1 d . . . .
H46 H 0.5466 1.2384 0.4210 0.066 Uiso 1 1 calc R . . .
C47 C 0.5497(2) 1.1098(7) 0.4930(4) 0.0499(18) Uani 1 1 d . . . .
H47 H 0.5302 1.1481 0.5121 0.060 Uiso 1 1 calc R . . .
C48 C 0.5689(2) 1.0021(6) 0.5193(3) 0.0425(16) Uani 1 1 d . . . .
H48 H 0.5635 0.9690 0.5571 0.051 Uiso 1 1 calc R . . .
C49 C 0.6054(2) 0.9935(6) 0.4335(3) 0.0401(15) Uani 1 1 d . . . .
C50 C 0.5578(2) 0.6977(6) 0.5350(3) 0.0366(15) Uani 1 1 d . . . .
H50 H 0.5579 0.7487 0.5706 0.044 Uiso 1 1 calc R . . .
C51 C 0.52767(18) 0.5979(5) 0.5183(3) 0.0271(13) Uani 1 1 d . . . .
C52 C 0.47219(19) 0.4830(5) 0.5366(3) 0.0301(13) Uani 1 1 d . . . .
C53 C 0.55961(19) 0.5432(6) 0.4274(3) 0.0348(14) Uani 1 1 d . . . .
H53 H 0.5611 0.4927 0.3924 0.042 Uiso 1 1 calc R . . .
C54 C 0.6506(2) 0.5740(7) 0.4042(3) 0.0472(17) Uani 1 1 d . . . .
H54A H 0.6713 0.5563 0.4493 0.057 Uiso 1 1 calc R . . .
H54B H 0.6307 0.5048 0.3903 0.057 Uiso 1 1 calc R . . .
C55 C 0.6785(3) 0.5817(8) 0.3567(4) 0.0555(19) Uani 1 1 d . . . .
H55A H 0.6584 0.5931 0.3105 0.067 Uiso 1 1 calc R . . .
H55B H 0.6982 0.6517 0.3688 0.067 Uiso 1 1 calc R . . .
C56 C 0.7068(4) 0.4709(9) 0.3591(6) 0.090(3) Uani 1 1 d . . . .
H56A H 0.7191 0.4733 0.3222 0.135 Uiso 1 1 calc GR . . .
H56B H 0.6884 0.4001 0.3550 0.135 Uiso 1 1 calc GR . . .
H56C H 0.7311 0.4687 0.4016 0.135 Uiso 1 1 calc GR . . .
C57 C 0.6967(2) 0.7755(8) 0.4882(4) 0.058(2) Uani 1 1 d . . . .
H57A H 0.7013 0.7052 0.5168 0.087 Uiso 1 1 calc GR . . .
H57B H 0.7102 0.8444 0.5153 0.087 Uiso 1 1 calc GR . . .
H57C H 0.7105 0.7632 0.4535 0.087 Uiso 1 1 calc GR . . .
C58 C 0.6742(3) 0.9853(8) 0.3964(4) 0.062(2) Uani 1 1 d . . . .
H58A H 0.6625 1.0638 0.3782 0.075 Uiso 1 1 calc R . . .
H58B H 0.6956 0.9990 0.4415 0.075 Uiso 1 1 calc R . . .
C59 C 0.7001(4) 0.9354(9) 0.3527(5) 0.084(3) Uani 1 1 d . . . .
H59A H 0.7185 0.8685 0.3766 0.101 Uiso 1 1 calc R . . .
H59B H 0.6786 0.9036 0.3112 0.101 Uiso 1 1 calc R . . .
C60 C 0.7295(5) 1.0226(11) 0.3343(7) 0.132(5) Uani 1 1 d . . . .
H60A H 0.7381 0.9912 0.2972 0.198 Uiso 1 1 calc GR . . .
H60B H 0.7560 1.0365 0.3728 0.198 Uiso 1 1 calc GR . . .
H60C H 0.7135 1.0974 0.3208 0.198 Uiso 1 1 calc GR . . .
C61 C 0.6501(2) 0.8272(7) 0.5862(3) 0.0498(18) Uani 1 1 d . . . .
H61A H 0.6751 0.8813 0.5890 0.060 Uiso 1 1 calc R . A 1
H61B H 0.6321 0.8658 0.6106 0.060 Uiso 1 1 calc R . A 1
C62 C 0.6690(3) 0.7199(10) 0.6230(4) 0.055(3) Uani 0.75 1 d . P B 1
H62A H 0.6882 0.6808 0.6009 0.066 Uiso 1 1 calc R . B 1
H62B H 0.6447 0.6645 0.6220 0.066 Uiso 1 1 calc R . B 1
C63 C 0.6962(5) 0.7463(16) 0.6959(5) 0.108(5) Uani 0.75 1 d . P B 1
H63A H 0.7182 0.8076 0.6973 0.161 Uiso 1 1 calc GR . B 1
H63B H 0.7113 0.6741 0.7171 0.161 Uiso 1 1 calc GR . B 1
H63C H 0.6764 0.7741 0.7199 0.161 Uiso 1 1 calc GR . B 1
C62' C 0.6801(10) 0.915(3) 0.6207(12) 0.060(9) Uani 0.25 1 d . P B 2
C63' C 0.7113(17) 0.889(4) 0.6934(17) 0.098(16) Uani 0.25 1 d . P B 2

loop_
_atom_site_aniso_label
_atom_site_aniso_U_11
_atom_site_aniso_U_22
_atom_site_aniso_U_33
_atom_site_aniso_U_23
_atom_site_aniso_U_13
_atom_site_aniso_U_12
Cl1 0.114(2) 0.0585(14) 0.0717(15) 0.0095(11) 0.0062(13) -0.0013(14)
Cl2 0.172(3) 0.0689(15) 0.0647(15) 0.0074(12) -0.0271(16) -0.0206(18)
Cl3 0.0613(14) 0.1016(19) 0.0790(14) -0.0152(13) 0.0193(10) -0.0260(13)
C64 0.075(6) 0.084(7) 0.058(5) -0.003(4) 0.023(4) 0.016(5)
Cl4 0.131(3) 0.116(3) 0.215(4) 0.059(3) 0.086(3) 0.027(2)
Cl5 0.108(3) 0.242(5) 0.111(2) 0.062(3) 0.0281(19) 0.063(3)
Cl6 0.092(2) 0.190(4) 0.136(3) -0.038(3) 0.0551(19) -0.018(3)
C65 0.040(4) 0.089(7) 0.092(6) -0.003(5) -0.002(4) -0.006(5)
Cl7 0.087(2) 0.167(3) 0.114(2) -0.045(2) 0.0122(16) 0.025(2)
Cl8 0.125(3) 0.087(2) 0.165(3) 0.034(2) -0.013(2) -0.017(2)
Cl9 0.109(3) 0.166(4) 0.128(3) 0.004(2) 0.052(2) -0.030(2)
C66 0.039(4) 0.073(6) 0.108(7) 0.011(5) 0.024(4) 0.006(4)
Cl10 0.114(2) 0.0575(14) 0.125(2) 0.0038(13) 0.0751(18) -0.0029(14)
Cl11 0.151(3) 0.0684(17) 0.147(3) 0.0054(16) 0.113(2) 0.0034(17)
Cl12 0.0623(14) 0.0986(19) 0.0883(16) 0.0014(13) 0.0211(11) 0.0236(13)
C67 0.065(5) 0.088(7) 0.067(5) -0.020(5) 0.012(4) -0.015(5)
N1AA 0.035(3) 0.033(3) 0.028(2) 0.000(2) 0.0086(19) -0.001(2)
C1 0.029(3) 0.033(3) 0.048(3) 0.000(3) 0.014(3) -0.008(3)
C2 0.026(3) 0.036(3) 0.042(3) -0.006(3) 0.011(2) -0.005(3)
C3 0.025(3) 0.048(4) 0.035(3) 0.005(3) 0.008(2) -0.007(3)
C4 0.027(3) 0.035(3) 0.037(3) -0.002(3) 0.014(2) -0.003(3)
C5 0.026(3) 0.041(4) 0.035(3) -0.001(3) 0.010(2) 0.002(3)
C6 0.031(3) 0.035(4) 0.034(3) -0.002(3) 0.009(2) -0.001(3)
C7 0.025(3) 0.042(4) 0.030(3) -0.001(3) 0.004(2) 0.005(3)
C8 0.037(3) 0.047(4) 0.038(3) -0.004(3) 0.014(3) 0.004(3)
C9 0.036(3) 0.044(4) 0.041(3) -0.005(3) 0.014(3) -0.005(3)
C10 0.031(3) 0.051(4) 0.027(3) -0.003(3) 0.007(2) 0.001(3)
C11 0.060(5) 0.041(4) 0.075(5) -0.004(4) 0.033(4) -0.001(4)
C12 0.045(4) 0.045(4) 0.083(6) 0.011(4) 0.026(4) -0.003(4)
C13 0.037(3) 0.045(4) 0.043(4) -0.005(3) 0.007(3) -0.006(3)
C14 0.035(4) 0.040(4) 0.065(5) 0.011(4) 0.011(3) -0.004(3)
C15 0.039(3) 0.036(4) 0.035(3) 0.001(3) 0.011(3) -0.011(3)
C16 0.031(3) 0.028(3) 0.027(3) 0.000(2) 0.009(2) 0.001(3)
C17 0.027(3) 0.037(3) 0.030(3) -0.001(3) 0.008(2) 0.004(3)
C18 0.036(3) 0.042(4) 0.032(3) 0.001(3) 0.011(2) 0.009(3)
C19 0.049(4) 0.052(4) 0.037(3) 0.001(3) 0.020(3) -0.001(4)
C20 0.044(4) 0.079(6) 0.046(4) 0.011(4) 0.024(3) 0.005(4)
C21 0.070(5) 0.076(6) 0.048(4) 0.003(4) 0.033(4) 0.019(5)
C22 0.065(5) 0.060(5) 0.042(4) -0.007(3) 0.024(3) 0.009(4)
C23 0.030(3) 0.092(6) 0.045(4) -0.009(4) 0.007(3) -0.009(4)
C24 0.054(5) 0.064(5) 0.052(4) -0.009(4) 0.008(3) -0.012(4)
C25 0.103(8) 0.089(7) 0.052(5) -0.007(5) 0.004(5) -0.023(6)
C26 0.26(2) 0.133(11) 0.077(8) -0.007(8) -0.027(9) -0.097(13)
C27 0.039(4) 0.055(4) 0.043(4) 0.000(3) 0.012(3) -0.002(3)
C28 0.065(5) 0.077(6) 0.065(5) -0.001(4) 0.025(4) 0.008(5)
C29 0.109(9) 0.133(10) 0.113(8) -0.037(8) 0.077(7) -0.023(8)
C30 0.038(4) 0.041(4) 0.045(4) -0.002(3) -0.002(3) -0.005(3)
C31 0.049(4) 0.060(5) 0.054(4) 0.005(4) -0.006(3) 0.009(4)
C32 0.082(7) 0.098(7) 0.071(6) 0.022(5) -0.003(5) 0.008(6)
N10 0.033(3) 0.032(3) 0.040(3) -0.002(2) 0.017(2) 0.002(2)
C4AA 0.032(3) 0.047(4) 0.040(3) 0.002(3) 0.017(3) 0.003(3)
C33 0.028(3) 0.033(3) 0.037(3) 0.002(3) 0.012(2) 0.012(3)
C34 0.024(3) 0.049(4) 0.031(3) 0.003(3) 0.012(2) 0.000(3)
C35 0.047(4) 0.045(4) 0.041(3) 0.000(3) 0.022(3) 0.008(3)
C36 0.043(4) 0.041(4) 0.053(4) 0.003(3) 0.026(3) 0.000(3)
C37 0.020(3) 0.044(4) 0.047(4) -0.010(3) 0.005(2) -0.004(3)
C38 0.019(3) 0.039(3) 0.038(3) -0.005(3) 0.005(2) -0.001(3)
C39 0.029(3) 0.050(4) 0.032(3) 0.001(3) 0.012(2) 0.007(3)
C40 0.031(3) 0.030(3) 0.028(3) 0.000(2) 0.006(2) 0.004(3)
C41 0.044(4) 0.063(5) 0.036(3) -0.008(3) 0.015(3) -0.013(4)
C42 0.049(4) 0.088(6) 0.032(3) -0.005(4) 0.008(3) 0.004(4)
C43 0.084(6) 0.067(5) 0.038(4) 0.004(4) 0.016(4) 0.015(5)
C44 0.078(6) 0.053(5) 0.043(4) 0.005(3) 0.018(4) 0.009(4)
C45 0.050(4) 0.038(4) 0.057(4) -0.001(3) 0.013(3) -0.001(3)
C46 0.060(5) 0.048(4) 0.054(4) -0.009(4) 0.013(3) -0.006(4)
C47 0.031(3) 0.051(5) 0.068(5) -0.024(4) 0.017(3) -0.004(3)
C48 0.035(3) 0.045(4) 0.051(4) -0.011(3) 0.019(3) -0.002(3)
C49 0.028(3) 0.046(4) 0.043(3) -0.006(3) 0.007(3) -0.006(3)
C50 0.042(3) 0.037(4) 0.032(3) -0.008(3) 0.013(2) -0.004(3)
C51 0.025(3) 0.030(3) 0.025(3) 0.007(2) 0.007(2) 0.003(3)
C52 0.025(3) 0.033(3) 0.032(3) 0.002(3) 0.008(2) 0.008(3)
C53 0.027(3) 0.045(4) 0.033(3) -0.001(3) 0.011(2) 0.000(3)
C54 0.044(4) 0.047(4) 0.056(4) 0.005(3) 0.022(3) 0.006(3)
C55 0.049(4) 0.065(5) 0.061(4) -0.001(4) 0.030(3) 0.011(4)
C56 0.085(7) 0.062(6) 0.150(9) -0.014(6) 0.075(7) 0.017(5)
C57 0.031(4) 0.088(6) 0.055(4) -0.004(4) 0.013(3) -0.002(4)
C58 0.060(5) 0.060(5) 0.073(5) -0.010(4) 0.032(4) -0.023(4)
C59 0.096(7) 0.072(6) 0.119(7) -0.014(6) 0.085(6) -0.013(6)
C60 0.185(14) 0.080(8) 0.195(13) -0.015(8) 0.152(12) -0.054(9)
C61 0.033(3) 0.072(5) 0.039(4) -0.009(3) 0.004(3) -0.007(4)
C62 0.058(6) 0.076(7) 0.026(4) 0.010(4) 0.004(4) 0.014(6)
C63 0.129(13) 0.127(13) 0.047(7) 0.027(8) 0.001(7) 0.030(11)
C62' 0.055(18) 0.10(2) 0.025(12) -0.011(14) 0.008(11) -0.034(18)
C63' 0.14(4) 0.08(3) 0.05(2) 0.027(19) 0.00(2) 0.00(3)

loop_
_atom_type_symbol
_atom_type_description
_atom_type_scat_dispersion_real
_atom_type_scat_dispersion_imag
_atom_type_scat_source
C C 0.0033 0.0016 'International Tables Vol C Tables 4.2.6.8 and 6.1.1.4'
H H 0.0000 0.0000 'International Tables Vol C Tables 4.2.6.8 and 6.1.1.4'
Cl Cl 0.1484 0.1585 'International Tables Vol C Tables 4.2.6.8 and 6.1.1.4'
N N 0.0061 0.0033 'International Tables Vol C Tables 4.2.6.8 and 6.1.1.4'

loop_
_geom_angle_atom_site_label_1
_geom_angle_atom_site_label_2
_geom_angle_atom_site_label_3
_geom_angle
_geom_angle_site_symmetry_1
_geom_angle_site_symmetry_3
Cl1 C64 H64 108.4 . .
Cl2 C64 Cl1 108.9(5) . .
Cl2 C64 Cl3 111.1(5) . .
Cl2 C64 H64 108.4 . .
Cl3 C64 Cl1 111.4(4) . .
Cl3 C64 H64 108.4 . .
Cl4 C65 Cl6 108.4(6) . .
Cl4 C65 H65 108.3 . .
Cl5 C65 Cl4 112.6(6) . .
Cl5 C65 Cl6 110.9(5) . .
Cl5 C65 H65 108.3 . .
Cl6 C65 H65 108.3 . .
Cl7 C66 H66 107.4 . .
Cl8 C66 Cl7 111.5(5) . .
Cl8 C66 Cl9 114.2(6) . .
Cl8 C66 H66 107.4 . .
Cl9 C66 Cl7 108.6(5) . .
Cl9 C66 H66 107.4 . .
Cl10 C67 H67 108.2 . .
Cl11 C67 Cl10 107.4(5) . .
Cl11 C67 H67 108.2 . .
Cl12 C67 Cl10 112.3(5) . .
Cl12 C67 Cl11 112.4(6) . .
Cl12 C67 H67 108.2 . .
C17 N1AA C16 118.3(5) . .
C2 C1 C9 113.6(6) . .
C2 C1 C11 119.2(6) . .
C11 C1 C9 127.1(6) . .
C1 C2 C3 112.1(5) . .
C1 C2 C13 119.9(6) . .
C13 C2 C3 128.0(5) . .
C2 C3 C4 110.3(5) . .
C2 C3 C10 105.0(5) . .
C2 C3 C27 109.5(5) . .
C4 C3 C10 104.5(5) . .
C4 C3 C27 109.9(5) . .
C27 C3 C10 117.4(5) . .
C5 C4 C3 113.3(5) . .
C15 C4 C3 127.4(5) . .
C15 C4 C5 119.3(6) . .
C4 C5 C6 110.7(5) . .
C18 C5 C4 121.8(5) . .
C18 C5 C6 127.5(5) . .
C5 C6 C10 105.5(5) . .
C7 C6 C5 108.7(5) . .
C7 C6 C10 104.8(5) . .
C7 C6 C30 111.4(5) . .
C30 C6 C5 108.2(5) . .
C30 C6 C10 117.7(5) . .
C8 C7 C6 112.9(6) . .
C8 C7 C19 119.7(6) . .
C19 C7 C6 127.4(6) . .
C7 C8 C9 113.1(6) . .
C7 C8 C22 120.7(7) . .
C22 C8 C9 126.2(6) . .
C1 C9 C10 104.1(5) . .
C1 C9 C24 108.3(6) . .
C8 C9 C1 110.0(5) . .
C8 C9 C10 104.4(5) . .
C8 C9 C24 111.3(5) . .
C24 C9 C10 118.4(6) . .
C6 C10 C3 105.9(5) . .
C6 C10 C9 104.8(5) . .
C9 C10 C3 105.0(5) . .
C23 C10 C3 112.6(5) . .
C23 C10 C6 114.8(6) . .
C23 C10 C9 112.9(5) . .
C1 C11 H11 119.7 . .
C12 C11 C1 120.5(7) . .
C12 C11 H11 119.7 . .
C11 C12 H12 120.3 . .
C11 C12 C14 119.3(7) . .
C14 C12 H12 120.4 . .
C2 C13 H13 120.0 . .
C14 C13 C2 120.1(6) . .
C14 C13 H13 120.0 . .
C12 C14 H14 119.5 . .
C13 C14 C12 121.0(6) . .
C13 C14 H14 119.5 . .
C4 C15 H15 119.3 . .
C4 C15 C16 121.3(6) . .
C16 C15 H15 119.3 . .
N1AA C16 C15 120.9(5) . .
N1AA C16 C17 119.7(5) . 3_787
C15 C16 C17 119.4(5) . 3_787
N1AA C17 C16 122.0(5) . 3_787
N1AA C17 C18 119.8(5) . 3_787
C18 C17 C16 118.2(5) 3_787 3_787
C5 C18 C17 120.0(6) . 3_787
C5 C18 H18 120.0 . .
C17 C18 H18 120.0 3_787 .
C7 C19 H19 120.3 . .
C20 C19 C7 119.5(7) . .
C20 C19 H19 120.3 . .
C19 C20 H20 119.9 . .
C19 C20 C21 120.2(7) . .
C21 C20 H20 119.9 . .
C20 C21 H21 119.5 . .
C22 C21 C20 120.9(7) . .
C22 C21 H21 119.5 . .
C8 C22 H22 120.5 . .
C21 C22 C8 118.9(7) . .
C21 C22 H22 120.5 . .
C10 C23 H23A 109.5 . .
C10 C23 H23B 109.5 . .
C10 C23 H23C 109.5 . .
H23A C23 H23B 109.5 . .
H23A C23 H23C 109.5 . .
H23B C23 H23C 109.5 . .
C9 C24 H24A 107.8 . .
C9 C24 H24B 107.8 . .
H24A C24 H24B 107.1 . .
C25 C24 C9 118.1(7) . .
C25 C24 H24A 107.8 . .
C25 C24 H24B 107.8 . .
C24 C25 H25A 109.8 . .
C24 C25 H25B 109.8 . .
H25A C25 H25B 108.3 . .
C26 C25 C24 109.2(9) . .
C26 C25 H25A 109.8 . .
C26 C25 H25B 109.8 . .
C25 C26 H26A 109.5 . .
C25 C26 H26B 109.5 . .
C25 C26 H26C 109.5 . .
H26A C26 H26B 109.5 . .
H26A C26 H26C 109.5 . .
H26B C26 H26C 109.5 . .
C3 C27 H27A 107.9 . .
C3 C27 H27B 107.9 . .
H27A C27 H27B 107.2 . .
C28 C27 C3 117.4(6) . .
C28 C27 H27A 107.9 . .
C28 C27 H27B 107.9 . .
C27 C28 H28A 109.3 . .
C27 C28 H28B 109.3 . .
H28A C28 H28B 107.9 . .
C29 C28 C27 111.7(8) . .
C29 C28 H28A 109.3 . .
C29 C28 H28B 109.3 . .
C28 C29 H29A 109.5 . .
C28 C29 H29B 109.5 . .
C28 C29 H29C 109.5 . .
H29A C29 H29B 109.5 . .
H29A C29 H29C 109.5 . .
H29B C29 H29C 109.5 . .
C6 C30 H30A 107.9 . .
C6 C30 H30B 107.9 . .
H30A C30 H30B 107.2 . .
C31 C30 C6 117.7(6) . .
C31 C30 H30A 107.9 . .
C31 C30 H30B 107.9 . .
C30 C31 H31A 109.0 . .
C30 C31 H31B 109.0 . .
H31A C31 H31B 107.8 . .
C32 C31 C30 112.7(7) . .
C32 C31 H31A 109.0 . .
C32 C31 H31B 109.0 . .
C31 C32 H32A 109.5 . .
C31 C32 H32B 109.5 . .
C31 C32 H32C 109.5 . .
H32A C32 H32B 109.5 . .
H32A C32 H32C 109.5 . .
H32B C32 H32C 109.5 . .
C52 N10 C51 117.2(5) . .
C33 C4AA C38 105.4(5) . .
C36 C4AA C33 106.9(5) . .
C36 C4AA C38 106.0(5) . .
C57 C4AA C33 111.8(6) . .
C57 C4AA C36 113.7(6) . .
C57 C4AA C38 112.5(5) . .
C34 C33 C4AA 103.7(5) . .
C34 C33 C54 110.0(5) . .
C40 C33 C4AA 105.2(5) . .
C40 C33 C34 109.6(4) . .
C40 C33 C54 109.7(5) . .
C54 C33 C4AA 118.2(5) . .
C35 C34 C33 112.3(5) . .
C41 C34 C33 127.9(6) . .
C41 C34 C35 119.9(6) . .
C34 C35 C36 113.9(5) . .
C34 C35 C44 120.1(6) . .
C44 C35 C36 126.0(7) . .
C35 C36 C4AA 103.1(5) . .
C35 C36 C58 112.3(5) . .
C49 C36 C4AA 104.6(5) . .
C49 C36 C35 108.6(5) . .
C49 C36 C58 109.6(6) . .
C58 C36 C4AA 118.0(6) . .
C48 C37 C38 126.8(6) . .
C49 C37 C38 113.6(6) . .
C49 C37 C48 119.7(6) . .
C37 C38 C4AA 103.6(5) . .
C37 C38 C61 108.9(5) . .
C39 C38 C4AA 105.0(5) . .
C39 C38 C37 110.9(5) . .
C39 C38 C61 110.8(5) . .
C61 C38 C4AA 117.4(5) . .
C40 C39 C38 113.0(5) . .
C50 C39 C38 127.1(6) . .
C50 C39 C40 119.8(6) . .
C39 C40 C33 111.2(5) . .
C53 C40 C33 127.0(5) . .
C53 C40 C39 121.8(6) . .
C34 C41 H41 120.2 . .
C34 C41 C42 119.6(7) . .
C42 C41 H41 120.2 . .
C41 C42 H42 119.4 . .
C41 C42 C43 121.1(7) . .
C43 C42 H42 119.4 . .
C42 C43 H43 120.4 . .
C44 C43 C42 119.2(7) . .
C44 C43 H43 120.4 . .
C35 C44 H44 119.9 . .
C43 C44 C35 120.2(8) . .
C43 C44 H44 119.9 . .
C46 C45 H45 119.5 . .
C49 C45 H45 119.5 . .
C49 C45 C46 121.0(7) . .
C45 C46 H46 120.8 . .
C45 C46 C47 118.5(7) . .
C47 C46 H46 120.8 . .
C46 C47 H47 119.4 . .
C48 C47 C46 121.1(7) . .
C48 C47 H47 119.4 . .
C37 C48 H48 120.3 . .
C47 C48 C37 119.4(7) . .
C47 C48 H48 120.3 . .
C37 C49 C36 112.2(6) . .
C45 C49 C36 127.5(6) . .
C45 C49 C37 120.3(7) . .
C39 C50 H50 119.7 . .
C39 C50 C51 120.6(6) . .
C51 C50 H50 119.7 . .
N10 C51 C50 120.2(5) . .
N10 C51 C52 119.7(5) . 3_666
C50 C51 C52 120.0(5) . 3_666
N10 C52 C51 123.1(5) . 3_666
N10 C52 C53 119.7(5) . 3_666
C53 C52 C51 117.2(5) 3_666 3_666
C40 C53 C52 120.5(6) . 3_666
C40 C53 H53 119.7 . .
C52 C53 H53 119.7 3_666 .
C33 C54 H54A 107.3 . .
C33 C54 H54B 107.3 . .
H54A C54 H54B 106.9 . .
C55 C54 C33 120.2(6) . .
C55 C54 H54A 107.3 . .
C55 C54 H54B 107.3 . .
C54 C55 H55A 109.0 . .
C54 C55 H55B 109.0 . .
H55A C55 H55B 107.8 . .
C56 C55 C54 112.9(7) . .
C56 C55 H55A 109.0 . .
C56 C55 H55B 109.0 . .
C55 C56 H56A 109.5 . .
C55 C56 H56B 109.5 . .
C55 C56 H56C 109.5 . .
H56A C56 H56B 109.5 . .
H56A C56 H56C 109.5 . .
H56B C56 H56C 109.5 . .
C4AA C57 H57A 109.5 . .
C4AA C57 H57B 109.5 . .
C4AA C57 H57C 109.5 . .
H57A C57 H57B 109.5 . .
H57A C57 H57C 109.5 . .
H57B C57 H57C 109.5 . .
C36 C58 H58A 107.6 . .
C36 C58 H58B 107.6 . .
H58A C58 H58B 107.0 . .
C59 C58 C36 119.0(7) . .
C59 C58 H58A 107.6 . .
C59 C58 H58B 107.6 . .
C58 C59 H59A 108.6 . .
C58 C59 H59B 108.6 . .
H59A C59 H59B 107.5 . .
C60 C59 C58 114.8(8) . .
C60 C59 H59A 108.6 . .
C60 C59 H59B 108.6 . .
C59 C60 H60A 109.5 . .
C59 C60 H60B 109.5 . .
C59 C60 H60C 109.5 . .
H60A C60 H60B 109.5 . .
H60A C60 H60C 109.5 . .
H60B C60 H60C 109.5 . .
C38 C61 H61A 107.2 . .
C38 C61 H61B 107.2 . .
H61A C61 H61B 106.8 . .
C62 C61 C38 120.5(7) . .
C62 C61 H61A 107.2 . .
C62 C61 H61B 107.2 . .
C62' C61 C38 130.3(14) . .
C61 C62 H62A 109.2 . .
C61 C62 H62B 109.2 . .
C61 C62 C63 112.1(10) . .
H62A C62 H62B 107.9 . .
C63 C62 H62A 109.2 . .
C63 C62 H62B 109.2 . .
C62 C63 H63A 109.5 . .
C62 C63 H63B 109.5 . .
C62 C63 H63C 109.5 . .
H63A C63 H63B 109.5 . .
H63A C63 H63C 109.5 . .
H63B C63 H63C 109.5 . .
C61 C62' C63' 119(3) . .

loop_
_geom_bond_atom_site_label_1
_geom_bond_atom_site_label_2
_geom_bond_distance
_geom_bond_site_symmetry_2
Cl1 C64 1.754(10) .
Cl2 C64 1.743(8) .
Cl3 C64 1.744(9) .
C64 H64 0.9800 .
Cl4 C65 1.726(11) .
Cl5 C65 1.703(9) .
Cl6 C65 1.756(10) .
C65 H65 0.9800 .
Cl7 C66 1.769(9) .
Cl8 C66 1.693(10) .
Cl9 C66 1.725(10) .
C66 H66 0.9800 .
Cl10 C67 1.772(10) .
Cl11 C67 1.758(10) .
Cl12 C67 1.706(10) .
C67 H67 0.9800 .
N1AA C16 1.353(7) .
N1AA C17 1.330(8) .
C1 C2 1.377(8) .
C1 C9 1.523(9) .
C1 C11 1.395(10) .
C2 C3 1.516(9) .
C2 C13 1.402(8) .
C3 C4 1.530(8) .
C3 C10 1.616(7) .
C3 C27 1.540(9) .
C4 C5 1.420(9) .
C4 C15 1.370(8) .
C5 C6 1.546(8) .
C5 C18 1.348(9) .
C6 C7 1.512(8) .
C6 C10 1.606(9) .
C6 C30 1.542(8) .
C7 C8 1.364(9) .
C7 C19 1.396(9) .
C8 C9 1.519(9) .
C8 C22 1.410(9) .
C9 C10 1.607(9) .
C9 C24 1.532(9) .
C10 C23 1.491(9) .
C11 H11 0.9300 .
C11 C12 1.372(10) .
C12 H12 0.9300 .
C12 C14 1.392(11) .
C13 H13 0.9300 .
C13 C14 1.345(10) .
C14 H14 0.9300 .
C15 H15 0.9300 .
C15 C16 1.389(8) .
C16 C17 1.445(8) 3_787
C17 C16 1.445(8) 3_787
C17 C18 1.430(8) 3_787
C18 C17 1.430(8) 3_787
C18 H18 0.9300 .
C19 H19 0.9300 .
C19 C20 1.380(10) .
C20 H20 0.9300 .
C20 C21 1.385(11) .
C21 H21 0.9300 .
C21 C22 1.357(11) .
C22 H22 0.9300 .
C23 H23A 0.9600 .
C23 H23B 0.9600 .
C23 H23C 0.9600 .
C24 H24A 0.9700 .
C24 H24B 0.9700 .
C24 C25 1.529(11) .
C25 H25A 0.9700 .
C25 H25B 0.9700 .
C25 C26 1.485(14) .
C26 H26A 0.9600 .
C26 H26B 0.9600 .
C26 H26C 0.9600 .
C27 H27A 0.9700 .
C27 H27B 0.9700 .
C27 C28 1.527(11) .
C28 H28A 0.9700 .
C28 H28B 0.9700 .
C28 C29 1.522(12) .
C29 H29A 0.9600 .
C29 H29B 0.9600 .
C29 H29C 0.9600 .
C30 H30A 0.9700 .
C30 H30B 0.9700 .
C30 C31 1.537(9) .
C31 H31A 0.9700 .
C31 H31B 0.9700 .
C31 C32 1.506(12) .
C32 H32A 0.9600 .
C32 H32B 0.9600 .
C32 H32C 0.9600 .
N10 C51 1.361(7) .
N10 C52 1.308(8) .
C4AA C33 1.614(9) .
C4AA C36 1.608(9) .
C4AA C38 1.616(8) .
C4AA C57 1.523(9) .
C33 C34 1.538(8) .
C33 C40 1.516(8) .
C33 C54 1.541(9) .
C34 C35 1.384(10) .
C34 C41 1.379(8) .
C35 C36 1.535(9) .
C35 C44 1.393(9) .
C36 C49 1.533(9) .
C36 C58 1.538(10) .
C37 C38 1.536(9) .
C37 C48 1.402(9) .
C37 C49 1.382(9) .
C38 C39 1.497(9) .
C38 C61 1.549(8) .
C39 C40 1.434(8) .
C39 C50 1.368(8) .
C40 C53 1.353(9) .
C41 H41 0.9300 .
C41 C42 1.380(10) .
C42 H42 0.9300 .
C42 C43 1.385(12) .
C43 H43 0.9300 .
C43 C44 1.372(11) .
C44 H44 0.9300 .
C45 H45 0.9300 .
C45 C46 1.379(11) .
C45 C49 1.376(9) .
C46 H46 0.9300 .
C46 C47 1.405(11) .
C47 H47 0.9300 .
C47 C48 1.366(10) .
C48 H48 0.9300 .
C50 H50 0.9300 .
C50 C51 1.420(8) .
C51 C52 1.452(8) 3_666
C52 C51 1.452(8) 3_666
C52 C53 1.452(8) 3_666
C53 C52 1.452(8) 3_666
C53 H53 0.9300 .
C54 H54A 0.9700 .
C54 H54B 0.9700 .
C54 C55 1.515(10) .
C55 H55A 0.9700 .
C55 H55B 0.9700 .
C55 C56 1.503(12) .
C56 H56A 0.9600 .
C56 H56B 0.9600 .
C56 H56C 0.9600 .
C57 H57A 0.9600 .
C57 H57B 0.9600 .
C57 H57C 0.9600 .
C58 H58A 0.9700 .
C58 H58B 0.9700 .
C58 C59 1.501(11) .
C59 H59A 0.9700 .
C59 H59B 0.9700 .
C59 C60 1.466(12) .
C60 H60A 0.9600 .
C60 H60B 0.9600 .
C60 H60C 0.9600 .
C61 H61A 0.9700 .
C61 H61B 0.9700 .
C61 C62 1.431(11) .
C61 C62' 1.38(3) .
C62 H62A 0.9700 .
C62 H62B 0.9700 .
C62 C63 1.505(14) .
C63 H63A 0.9600 .
C63 H63B 0.9600 .
C63 H63C 0.9600 .
C62' C63' 1.53(4) .

loop_
_geom_torsion_atom_site_label_1
_geom_torsion_atom_site_label_2
_geom_torsion_atom_site_label_3
_geom_torsion_atom_site_label_4
_geom_torsion
_geom_torsion_site_symmetry_4
C1 C2 C3 C4 -111.2(6) .
C1 C2 C3 C10 0.9(7) .
C1 C2 C3 C27 127.7(6) .
C1 C2 C13 C14 0.5(10) .
C1 C9 C10 C3 4.3(6) .
C1 C9 C10 C6 115.7(5) .
C1 C9 C10 C23 -118.7(6) .
C1 C9 C24 C25 -166.9(7) .
C1 C11 C12 C14 -1.5(11) .
C2 C1 C9 C8 107.2(6) .
C2 C1 C9 C10 -4.1(7) .
C2 C1 C9 C24 -130.9(6) .
C2 C1 C11 C12 0.1(10) .
C2 C3 C4 C5 112.7(6) .
C2 C3 C4 C15 -67.7(8) .
C2 C3 C10 C6 -113.9(5) .
C2 C3 C10 C9 -3.3(6) .
C2 C3 C10 C23 119.9(6) .
C2 C3 C27 C28 164.2(6) .
C2 C13 C14 C12 -2.0(10) .
C3 C2 C13 C14 -179.1(6) .
C3 C4 C5 C6 -2.9(7) .
C3 C4 C5 C18 178.2(6) .
C3 C4 C15 C16 -179.8(6) .
C3 C27 C28 C29 169.5(7) .
C4 C3 C10 C6 2.2(6) .
C4 C3 C10 C9 112.8(5) .
C4 C3 C10 C23 -123.9(6) .
C4 C3 C27 C28 42.9(8) .
C4 C5 C6 C7 -107.8(6) .
C4 C5 C6 C10 4.2(7) .
C4 C5 C6 C30 131.0(6) .
C4 C5 C18 C17 2.6(9) 3_787
C4 C15 C16 N1AA -178.6(6) .
C4 C15 C16 C17 0.5(9) 3_787
C5 C4 C15 C16 -0.2(10) .
C5 C6 C7 C8 111.8(6) .
C5 C6 C7 C19 -67.4(7) .
C5 C6 C10 C3 -3.8(6) .
C5 C6 C10 C9 -114.5(5) .
C5 C6 C10 C23 121.0(6) .
C5 C6 C30 C31 163.8(6) .
C6 C5 C18 C17 -176.1(6) 3_787
C6 C7 C8 C9 0.9(7) .
C6 C7 C8 C22 -178.7(6) .
C6 C7 C19 C20 179.7(6) .
C6 C30 C31 C32 179.4(8) .
C7 C6 C10 C3 110.9(5) .
C7 C6 C10 C9 0.1(5) .
C7 C6 C10 C23 -124.3(5) .
C7 C6 C30 C31 44.3(8) .
C7 C8 C9 C1 -111.9(6) .
C7 C8 C9 C10 -0.7(7) .
C7 C8 C9 C24 128.1(6) .
C7 C8 C22 C21 -2.0(10) .
C7 C19 C20 C21 -0.3(10) .
C8 C7 C19 C20 0.5(9) .
C8 C9 C10 C3 -111.0(5) .
C8 C9 C10 C6 0.3(6) .
C8 C9 C10 C23 125.9(6) .
C8 C9 C24 C25 -45.8(10) .
C9 C1 C2 C3 2.1(7) .
C9 C1 C2 C13 -177.5(6) .
C9 C1 C11 C12 177.8(7) .
C9 C8 C22 C21 178.5(6) .
C9 C24 C25 C26 157.4(11) .
C10 C3 C4 C5 0.3(7) .
C10 C3 C4 C15 179.9(6) .
C10 C3 C27 C28 -76.3(8) .
C10 C6 C7 C8 -0.6(6) .
C10 C6 C7 C19 -179.8(5) .
C10 C6 C30 C31 -76.8(8) .
C10 C9 C24 C25 75.1(10) .
C11 C1 C2 C3 -179.9(6) .
C11 C1 C2 C13 0.5(9) .
C11 C1 C9 C8 -70.6(8) .
C11 C1 C9 C10 178.0(6) .
C11 C1 C9 C24 51.2(9) .
C11 C12 C14 C13 2.5(11) .
C13 C2 C3 C4 68.5(8) .
C13 C2 C3 C10 -179.5(6) .
C13 C2 C3 C27 -52.6(8) .
C15 C4 C5 C6 177.5(6) .
C15 C4 C5 C18 -1.4(9) .
C16 N1AA C17 C16 -0.9(9) 3_787
C16 N1AA C17 C18 179.8(5) 3_787
C17 N1AA C16 C15 180.0(6) .
C17 N1AA C16 C17 0.9(9) 3_787
C18 C5 C6 C7 71.0(8) .
C18 C5 C6 C10 -177.0(6) .
C18 C5 C6 C30 -50.2(8) .
C19 C7 C8 C9 -179.8(5) .
C19 C7 C8 C22 0.6(9) .
C19 C20 C21 C22 -1.2(12) .
C20 C21 C22 C8 2.4(11) .
C22 C8 C9 C1 67.7(8) .
C22 C8 C9 C10 178.8(6) .
C22 C8 C9 C24 -52.4(9) .
C24 C9 C10 C3 124.6(6) .
C24 C9 C10 C6 -124.1(6) .
C24 C9 C10 C23 1.5(9) .
C27 C3 C4 C5 -126.5(6) .
C27 C3 C4 C15 53.1(8) .
C27 C3 C10 C6 124.3(6) .
C27 C3 C10 C9 -125.1(6) .
C27 C3 C10 C23 -1.9(9) .
C30 C6 C7 C8 -129.0(5) .
C30 C6 C7 C19 51.8(8) .
C30 C6 C10 C3 -124.7(5) .
C30 C6 C10 C9 124.6(5) .
C30 C6 C10 C23 0.2(8) .
C4AA C33 C34 C35 2.3(6) .
C4AA C33 C34 C41 -179.2(6) .
C4AA C33 C40 C39 3.3(6) .
C4AA C33 C40 C53 -176.6(5) .
C4AA C33 C54 C55 -75.8(8) .
C4AA C36 C49 C37 -2.8(7) .
C4AA C36 C49 C45 -179.5(6) .
C4AA C36 C58 C59 76.5(10) .
C4AA C38 C39 C40 -1.3(6) .
C4AA C38 C39 C50 177.8(6) .
C4AA C38 C61 C62 -75.1(9) .
C4AA C38 C61 C62' 70(2) .
C33 C4AA C36 C35 0.1(6) .
C33 C4AA C36 C49 113.6(5) .
C33 C4AA C36 C58 -124.3(6) .
C33 C4AA C38 C37 -113.2(5) .
C33 C4AA C38 C39 3.2(6) .
C33 C4AA C38 C61 126.8(6) .
C33 C34 C35 C36 -2.4(8) .
C33 C34 C35 C44 178.8(6) .
C33 C34 C41 C42 -178.3(6) .
C33 C40 C53 C52 -178.6(5) 3_666
C33 C54 C55 C56 177.0(7) .
C34 C33 C40 C39 -107.6(5) .
C34 C33 C40 C53 72.5(7) .
C34 C33 C54 C55 43.0(8) .
C34 C35 C36 C4AA 1.4(7) .
C34 C35 C36 C49 -109.2(6) .
C34 C35 C36 C58 129.4(7) .
C34 C35 C44 C43 0.0(12) .
C34 C41 C42 C43 -0.4(11) .
C35 C34 C41 C42 0.1(10) .
C35 C36 C49 C37 106.8(6) .
C35 C36 C49 C45 -69.9(8) .
C35 C36 C58 C59 -43.2(10) .
C36 C4AA C33 C34 -1.3(6) .
C36 C4AA C33 C40 -116.4(5) .
C36 C4AA C33 C54 120.7(6) .
C36 C4AA C38 C37 0.0(6) .
C36 C4AA C38 C39 116.3(5) .
C36 C4AA C38 C61 -120.0(6) .
C36 C35 C44 C43 -178.7(7) .
C36 C58 C59 C60 165.9(10) .
C37 C38 C39 C40 109.9(6) .
C37 C38 C39 C50 -71.0(8) .
C37 C38 C61 C62 167.8(7) .
C37 C38 C61 C62' -47(2) .
C38 C4AA C33 C34 111.2(5) .
C38 C4AA C33 C40 -3.9(6) .
C38 C4AA C33 C54 -126.8(5) .
C38 C4AA C36 C35 -112.0(5) .
C38 C4AA C36 C49 1.6(6) .
C38 C4AA C36 C58 123.6(6) .
C38 C37 C48 C47 -178.8(6) .
C38 C37 C49 C36 3.1(7) .
C38 C37 C49 C45 180.0(5) .
C38 C39 C40 C33 -1.3(7) .
C38 C39 C40 C53 178.6(5) .
C38 C39 C50 C51 -179.6(5) .
C38 C61 C62 C63 -179.5(9) .
C38 C61 C62' C63' -169(3) .
C39 C38 C61 C62 45.6(9) .
C39 C38 C61 C62' -169(2) .
C39 C40 C53 C52 1.4(9) 3_666
C39 C50 C51 N10 180.0(6) .
C39 C50 C51 C52 0.9(8) 3_666
C40 C33 C34 C35 114.2(6) .
C40 C33 C34 C41 -67.3(8) .
C40 C33 C54 C55 163.7(6) .
C40 C39 C50 C51 -0.6(9) .
C41 C34 C35 C36 179.0(6) .
C41 C34 C35 C44 0.1(10) .
C41 C42 C43 C44 0.5(13) .
C42 C43 C44 C35 -0.3(13) .
C44 C35 C36 C4AA -179.9(7) .
C44 C35 C36 C49 69.5(9) .
C44 C35 C36 C58 -51.8(10) .
C45 C46 C47 C48 2.5(10) .
C46 C45 C49 C36 176.6(6) .
C46 C45 C49 C37 0.2(10) .
C46 C47 C48 C37 -2.5(10) .
C48 C37 C38 C4AA 178.3(6) .
C48 C37 C38 C39 66.2(7) .
C48 C37 C38 C61 -56.0(8) .
C48 C37 C49 C36 -177.1(5) .
C48 C37 C49 C45 -0.2(9) .
C49 C36 C58 C59 -164.0(8) .
C49 C37 C38 C4AA -1.8(6) .
C49 C37 C38 C39 -113.9(6) .
C49 C37 C38 C61 123.9(6) .
C49 C37 C48 C47 1.3(9) .
C49 C45 C46 C47 -1.4(10) .
C50 C39 C40 C33 179.5(5) .
C50 C39 C40 C53 -0.6(9) .
C51 N10 C52 C51 0.7(9) 3_666
C51 N10 C52 C53 -179.1(5) 3_666
C52 N10 C51 C50 -179.8(5) .
C52 N10 C51 C52 -0.7(8) 3_666
C54 C33 C34 C35 -125.0(6) .
C54 C33 C34 C41 53.5(8) .
C54 C33 C40 C39 131.5(5) .
C54 C33 C40 C53 -48.5(8) .
C57 C4AA C33 C34 -126.3(5) .
C57 C4AA C33 C40 118.6(5) .
C57 C4AA C33 C54 -4.3(8) .
C57 C4AA C36 C35 123.9(6) .
C57 C4AA C36 C49 -122.5(6) .
C57 C4AA C36 C58 -0.4(8) .
C57 C4AA C38 C37 124.8(6) .
C57 C4AA C38 C39 -118.8(6) .
C57 C4AA C38 C61 4.8(8) .
C58 C36 C49 C37 -130.3(6) .
C58 C36 C49 C45 53.1(9) .
C61 C38 C39 C40 -129.0(6) .
C61 C38 C39 C50 50.0(8) .

loop_
_smtbx_masks_void_nr
_smtbx_masks_void_average_x
_smtbx_masks_void_average_y
_smtbx_masks_void_average_z
_smtbx_masks_void_volume
_smtbx_masks_void_count_electrons
1 0.117 -0.022 0.915 11.1 0.0
2 0.117 0.522 0.415 11.1 0.0
3 0.356 0.567 0.275 7.3 0.3
4 0.356 0.933 0.775 7.3 0.3
5 0.387 0.010 0.310 12.7 0.0
6 0.387 0.490 0.810 12.7 0.0
7 0.613 -0.010 0.690 12.7 0.0
8 0.613 0.510 0.190 12.7 0.0
9 0.644 0.067 0.225 7.3 0.3
10 0.644 0.433 0.725 7.3 0.3
11 0.883 0.022 0.085 11.1 0.0
12 0.883 0.478 0.585 11.1 0.0
